data_2235472
loop_
_publ_author_name
'El-Azab, Adel S.'
'Abdel-Aziz, Alaa A.-M.'
'Al-Swaidan, Ibrahim A.'
'Ng, Seik Weng'
'Tiekink, Edward R. T.'

_publ_section_title
;
 2-Methylsulfanyl-9<i>H</i>-1,3,4-thiadiazolo[2,3-<i>b</i>]quinazolin-9-one
;
_journal_coeditor_code HB6843
_journal_issue 7
_journal_name_full 'Acta Crystallographica Section E'
_journal_page_first o2134
_journal_paper_doi 10.1107/S1600536812026189
_journal_volume 68
_journal_year 2012
_chemical_formula_iupac 'C10 H7 N3 O S2'
_chemical_formula_moiety 'C10 H7 N3 O S2'
_chemical_formula_sum 'C10 H7 N3 O S2'
_chemical_formula_weight 249.31
_chemical_name_systematic
;
2-Methylsulfanyl-9<i>H</i>-1,3,4-thiadiazolo[2,3-<i>b</i>]quinazolin-9-one
;
_space_group_IT_number 14
_symmetry_cell_setting monoclinic
_symmetry_space_group_name_Hall '-P 2ybc'
_symmetry_space_group_name_H-M 'P 1 21/c 1'
_atom_sites_solution_hydrogens geom
_atom_sites_solution_primary direct
_atom_sites_solution_secondary difmap
_audit_creation_method SHELXL-97
_cell_angle_alpha 90.00
_cell_angle_beta 91.453(3)
_cell_angle_gamma 90.00
_cell_formula_units_Z 4
_cell_length_a 11.8193(4)
_cell_length_b 4.9841(2)
_cell_length_c 17.4985(6)
_cell_measurement_reflns_used 2166
_cell_measurement_temperature 100(2)
_cell_measurement_theta_max 76.4468
_cell_measurement_theta_min 3.7379
_cell_volume 1030.48(6)
_computing_cell_refinement 'CrysAlis PRO (Agilent, 2012)'
_computing_data_collection 'CrysAlis PRO (Agilent, 2012)'
_computing_data_reduction 'CrysAlis PRO (Agilent, 2012)'
_computing_molecular_graphics
;
ORTEP-3 (Farrugia, 1997) and DIAMOND (Brandenburg, 2006)
;
_computing_publication_material 'publCIF (Westrip, 2010)'
_computing_structure_refinement 'SHELXL97 (Sheldrick, 2008)'
_computing_structure_solution 'SHELXS97 (Sheldrick, 2008)'
_diffrn_ambient_temperature 100(2)
_diffrn_detector_area_resol_mean 10.4041
_diffrn_measured_fraction_theta_full 0.972
_diffrn_measured_fraction_theta_max 0.972
_diffrn_measurement_device_type 'Agilent SuperNova Dual diffractometer with an Atlas detector'
_diffrn_measurement_method '\w scan'
_diffrn_radiation_monochromator Mirror
_diffrn_radiation_source 'SuperNova (Cu) X-ray Source'
_diffrn_radiation_type CuK\a
_diffrn_radiation_wavelength 1.54184
_diffrn_reflns_av_R_equivalents 0.0180
_diffrn_reflns_av_sigmaI/netI 0.0233
_diffrn_reflns_limit_h_max 14
_diffrn_reflns_limit_h_min -12
_diffrn_reflns_limit_k_max 6
_diffrn_reflns_limit_k_min -5
_diffrn_reflns_limit_l_max 21
_diffrn_reflns_limit_l_min -15
_diffrn_reflns_number 3781
_diffrn_reflns_theta_full 76.65
_diffrn_reflns_theta_max 76.65
_diffrn_reflns_theta_min 3.74
_diffrn_standards_decay_% 0
_diffrn_standards_interval_count 0
_diffrn_standards_interval_time 0
_diffrn_standards_number 0
_exptl_absorpt_coefficient_mu 4.529
_exptl_absorpt_correction_T_max 0.8761
_exptl_absorpt_correction_T_min 0.3436
_exptl_absorpt_correction_type multi-scan
_exptl_absorpt_process_details '(CrysAlis PRO; Agilent, 2012)'
_exptl_crystal_colour colourless
_exptl_crystal_density_diffrn 1.607
_exptl_crystal_density_method 'not measured'
_exptl_crystal_description prism
_exptl_crystal_F_000 512
_exptl_crystal_size_max 0.30
_exptl_crystal_size_mid 0.10
_exptl_crystal_size_min 0.03
_refine_diff_density_max 0.356
_refine_diff_density_min -0.267
_refine_ls_extinction_method none
_refine_ls_goodness_of_fit_ref 1.087
_refine_ls_hydrogen_treatment constr
_refine_ls_matrix_type full
_refine_ls_number_parameters 145
_refine_ls_number_reflns 2110
_refine_ls_number_restraints 0
_refine_ls_restrained_S_all 1.087
_refine_ls_R_factor_all 0.0317
_refine_ls_R_factor_gt 0.0290
_refine_ls_shift/su_max 0.001
_refine_ls_shift/su_mean 0.001
_refine_ls_structure_factor_coef Fsqd
_refine_ls_weighting_details 'calc w=1/[\s^2^(Fo^2^)+(0.0457P)^2^+0.3686P] where P=(Fo^2^+2Fc^2^)/3'
_refine_ls_weighting_scheme calc
_refine_ls_wR_factor_gt 0.0795
_refine_ls_wR_factor_ref 0.0817
_reflns_number_gt 1937
_reflns_number_total 2110
_reflns_threshold_expression I>2\s(I)
_cod_data_source_file hb6843.cif
_cod_data_source_block I
_cod_original_sg_symbol_H-M 'P 21/c'
_cod_database_code 2235472
_cod_database_fobs_code 2235472

loop_
_symmetry_equiv_pos_as_xyz
'x, y, z'
'-x, y+1/2, -z+1/2'
'-x, -y, -z'
'x, -y-1/2, z-1/2'

loop_
_atom_site_type_symbol
_atom_site_label
_atom_site_fract_x
_atom_site_fract_y
_atom_site_fract_z
_atom_site_U_iso_or_equiv
_atom_site_adp_type
_atom_site_calc_flag
_atom_site_refinement_flags
_atom_site_occupancy
_atom_site_symmetry_multiplicity
S S1 0.90968(3) 0.75129(8) 0.46619(2) 0.01702(12) Uani d . 1 1
S S2 0.76245(3) 1.12015(8) 0.55613(2) 0.01660(12) Uani d . 1 1
N N1 0.90012(11) 0.3645(3) 0.35873(8) 0.0160(3) Uani d . 1 1
N N2 0.72981(11) 0.5607(3) 0.40394(7) 0.0145(3) Uani d . 1 1
N N3 0.68915(11) 0.7516(3) 0.45394(7) 0.0160(3) Uani d . 1 1
O O1 0.55197(9) 0.4218(3) 0.36566(7) 0.0217(3) Uani d . 1 1
C C1 0.65417(13) 0.4007(3) 0.36022(9) 0.0159(3) Uani d . 1 1
C C2 0.71312(13) 0.2152(3) 0.31034(9) 0.0153(3) Uani d . 1 1
C C3 0.64945(13) 0.0467(4) 0.26154(9) 0.0183(3) Uani d . 1 1
H H3 0.5691 0.0533 0.2616 0.022 Uiso calc R 1 1
C C4 0.70332(14) -0.1282(4) 0.21351(9) 0.0196(3) Uani d . 1 1
H H4 0.6602 -0.2429 0.1806 0.024 Uiso calc R 1 1
C C5 0.82196(14) -0.1368(3) 0.21325(9) 0.0192(3) Uani d . 1 1
H H5 0.8589 -0.2560 0.1796 0.023 Uiso calc R 1 1
C C6 0.88539(13) 0.0261(3) 0.26135(9) 0.0179(3) Uani d . 1 1
H H6 0.9657 0.0173 0.2609 0.021 Uiso calc R 1 1
C C7 0.83228(13) 0.2050(3) 0.31091(9) 0.0149(3) Uani d . 1 1
C C8 0.84595(12) 0.5289(3) 0.40102(8) 0.0149(3) Uani d . 1 1
C C9 0.77423(13) 0.8644(3) 0.48930(9) 0.0152(3) Uani d . 1 1
C C10 0.61018(14) 1.1556(4) 0.55743(10) 0.0211(3) Uani d . 1 1
H H10A 0.5903 1.2965 0.5938 0.032 Uiso calc R 1 1
H H10B 0.5762 0.9854 0.5730 0.032 Uiso calc R 1 1
H H10C 0.5815 1.2041 0.5062 0.032 Uiso calc R 1 1

loop_
_atom_site_aniso_label
_atom_site_aniso_U_11
_atom_site_aniso_U_22
_atom_site_aniso_U_33
_atom_site_aniso_U_12
_atom_site_aniso_U_13
_atom_site_aniso_U_23
S1 0.01263(19) 0.0180(2) 0.0204(2) -0.00013(13) -0.00028(14) -0.00389(14)
S2 0.0170(2) 0.0176(2) 0.0151(2) 0.00105(14) -0.00022(14) -0.00248(14)
N1 0.0136(6) 0.0176(7) 0.0167(6) 0.0001(5) 0.0003(5) -0.0019(5)
N2 0.0124(6) 0.0179(7) 0.0133(6) 0.0031(5) 0.0007(5) -0.0011(5)
N3 0.0161(6) 0.0180(7) 0.0139(6) 0.0031(5) 0.0001(5) -0.0018(5)
O1 0.0118(5) 0.0294(7) 0.0239(6) 0.0024(5) -0.0007(4) -0.0067(5)
C1 0.0148(7) 0.0191(7) 0.0138(7) 0.0014(6) -0.0011(6) -0.0006(6)
C2 0.0151(7) 0.0176(7) 0.0131(7) 0.0011(6) -0.0001(5) 0.0006(6)
C3 0.0146(7) 0.0227(8) 0.0176(7) 0.0013(7) -0.0018(6) -0.0009(6)
C4 0.0190(8) 0.0219(8) 0.0177(8) 0.0007(6) -0.0041(6) -0.0031(6)
C5 0.0204(8) 0.0207(8) 0.0166(7) 0.0037(6) 0.0012(6) -0.0032(6)
C6 0.0135(7) 0.0206(8) 0.0195(7) 0.0022(6) 0.0013(6) -0.0013(6)
C7 0.0149(7) 0.0160(7) 0.0139(7) -0.0004(6) 0.0001(5) 0.0017(6)
C8 0.0127(7) 0.0159(7) 0.0160(7) -0.0008(6) -0.0005(5) 0.0023(6)
C9 0.0155(7) 0.0160(7) 0.0141(7) 0.0019(6) 0.0005(5) 0.0014(6)
C10 0.0178(7) 0.0261(9) 0.0194(8) 0.0048(7) 0.0015(6) -0.0032(7)

loop_
_atom_type_symbol
_atom_type_description
_atom_type_scat_dispersion_real
_atom_type_scat_dispersion_imag
_atom_type_scat_source
C C 0.0181 0.0091 'International Tables Vol C Tables 4.2.6.8 and 6.1.1.4'
H H 0.0000 0.0000 'International Tables Vol C Tables 4.2.6.8 and 6.1.1.4'
N N 0.0311 0.0180 'International Tables Vol C Tables 4.2.6.8 and 6.1.1.4'
O O 0.0492 0.0322 'International Tables Vol C Tables 4.2.6.8 and 6.1.1.4'
S S 0.3331 0.5567 'International Tables Vol C Tables 4.2.6.8 and 6.1.1.4'

loop_
_geom_angle_atom_site_label_1
_geom_angle_atom_site_label_2
_geom_angle_atom_site_label_3
_geom_angle
C8 S1 C9 88.48(7)
C9 S2 C10 100.19(8)
C8 N1 C7 114.96(13)
C8 N2 N3 117.51(13)
C8 N2 C1 122.09(13)
N3 N2 C1 120.37(12)
C9 N3 N2 108.78(13)
O1 C1 N2 121.69(14)
O1 C1 C2 126.16(15)
N2 C1 C2 112.15(13)
C3 C2 C7 120.23(14)
C3 C2 C1 119.08(14)
C7 C2 C1 120.69(14)
C4 C3 C2 120.06(15)
C4 C3 H3 120.0
C2 C3 H3 120.0
C3 C4 C5 119.90(15)
C3 C4 H4 120.0
C5 C4 H4 120.0
C6 C5 C4 120.56(15)
C6 C5 H5 119.7
C4 C5 H5 119.7
C5 C6 C7 120.47(14)
C5 C6 H6 119.8
C7 C6 H6 119.8
N1 C7 C6 118.30(14)
N1 C7 C2 122.93(14)
C6 C7 C2 118.77(14)
N1 C8 N2 127.10(14)
N1 C8 S1 124.55(12)
N2 C8 S1 108.35(11)
N3 C9 S2 124.42(12)
N3 C9 S1 116.88(12)
S2 C9 S1 118.69(9)
S2 C10 H10A 109.5
S2 C10 H10B 109.5
H10A C10 H10B 109.5
S2 C10 H10C 109.5
H10A C10 H10C 109.5
H10B C10 H10C 109.5

loop_
_geom_bond_atom_site_label_1
_geom_bond_atom_site_label_2
_geom_bond_distance
S1 C8 1.7473(16)
S1 C9 1.7542(16)
S2 C9 1.7378(16)
S2 C10 1.8091(17)
N1 C8 1.286(2)
N1 C7 1.393(2)
N2 C8 1.3840(18)
N2 N3 1.3866(18)
N2 C1 1.409(2)
N3 C9 1.296(2)
O1 C1 1.2186(19)
C1 C2 1.461(2)
C2 C3 1.403(2)
C2 C7 1.409(2)
C3 C4 1.378(2)
C3 H3 0.9500
C4 C5 1.403(2)
C4 H4 0.9500
C5 C6 1.378(2)
C5 H5 0.9500
C6 C7 1.403(2)
C6 H6 0.9500
C10 H10A 0.9800
C10 H10B 0.9800
C10 H10C 0.9800

loop_
_geom_hbond_atom_site_label_D
_geom_hbond_atom_site_label_H
_geom_hbond_atom_site_label_A
_geom_hbond_site_symmetry_A
_geom_hbond_distance_DH
_geom_hbond_distance_HA
_geom_hbond_distance_DA
_geom_hbond_angle_DHA
C10 H10A O1 3_676 0.98 2.32 3.170(2) 145

loop_
_geom_torsion_atom_site_label_1
_geom_torsion_atom_site_label_2
_geom_torsion_atom_site_label_3
_geom_torsion_atom_site_label_4
_geom_torsion
C8 N2 N3 C9 -0.24(19)
C1 N2 N3 C9 177.60(13)
C8 N2 C1 O1 176.66(15)
N3 N2 C1 O1 -1.1(2)
C8 N2 C1 C2 -3.1(2)
N3 N2 C1 C2 179.13(13)
O1 C1 C2 C3 1.9(3)
N2 C1 C2 C3 -178.30(14)
O1 C1 C2 C7 -178.17(16)
N2 C1 C2 C7 1.6(2)
C7 C2 C3 C4 -0.5(2)
C1 C2 C3 C4 179.44(15)
C2 C3 C4 C5 -0.3(3)
C3 C4 C5 C6 0.8(3)
C4 C5 C6 C7 -0.5(3)
C8 N1 C7 C6 178.13(15)
C8 N1 C7 C2 -2.0(2)
C5 C6 C7 N1 179.67(15)
C5 C6 C7 C2 -0.2(2)
C3 C2 C7 N1 -179.16(15)
C1 C2 C7 N1 0.9(2)
C3 C2 C7 C6 0.7(2)
C1 C2 C7 C6 -179.20(15)
C7 N1 C8 N2 0.4(2)
C7 N1 C8 S1 179.87(11)
N3 N2 C8 N1 -179.87(15)
C1 N2 C8 N1 2.3(2)
N3 N2 C8 S1 0.61(17)
C1 N2 C8 S1 -177.18(12)
C9 S1 C8 N1 179.88(15)
C9 S1 C8 N2 -0.59(11)
N2 N3 C9 S2 178.77(11)
N2 N3 C9 S1 -0.27(17)
C10 S2 C9 N3 0.76(16)
C10 S2 C9 S1 179.79(10)
C8 S1 C9 N3 0.53(13)
C8 S1 C9 S2 -178.57(10)

loop_
_cod_related_entry_id
_cod_related_entry_database
_cod_related_entry_code
1 ChemSpider 30657876
